data_4077452
loop_
_publ_author_name
'Evans, William J.'
'Giarikos, Dimitrios G.'
'Ziller, Joseph W.'

_publ_section_title
;
 Lanthanide Carboxylate Precursors for Diene Polymerization
 Catalysis:&#x00A0; Syntheses, Structures, and Reactivity with Et2AlCl
;
_journal_issue 26
_journal_name_full Organometallics
_journal_page_first 5751
_journal_paper_doi 10.1021/om010887n
_journal_volume 20
_journal_year 2001
_chemical_formula_sum 'C61 H91 La2 N5 O12'
_chemical_formula_weight 1364.21
_chemical_name_systematic
; 
 ? 
;
_space_group_IT_number 2
_symmetry_cell_setting triclinic
_symmetry_space_group_name_Hall '-P 1'
_symmetry_space_group_name_H-M 'P -1'
_atom_sites_solution_hydrogens geom
_atom_sites_solution_primary direct
_atom_sites_solution_secondary difmap
_audit_creation_method SHELXTL
_cell_angle_alpha 72.9060(10)
_cell_angle_beta 85.7260(10)
_cell_angle_gamma 62.5420(10)
_cell_formula_units_Z 2
_cell_length_a 13.5796(9)
_cell_length_b 14.2645(10)
_cell_length_c 19.5501(13)
_cell_measurement_temperature 158(2)
_cell_volume 3203.6(4)
_computing_cell_refinement 'Bruker SMART/SAINT'
_computing_data_collection 'Bruker SMART'
_computing_data_reduction 'Bruker SHELXTL'
_computing_molecular_graphics 'Bruker SHELXTL'
_computing_publication_material 'Bruker SHELXTL'
_computing_structure_refinement 'Bruker SHELXTL'
_computing_structure_solution 'Bruker SHELXTL'
_diffrn_ambient_temperature 158(2)
_diffrn_measured_fraction_theta_full 0.954
_diffrn_measured_fraction_theta_max 0.954
_diffrn_measurement_device_type 'CCD area detector'
_diffrn_measurement_method 'phi and omega scans'
_diffrn_radiation_monochromator graphite
_diffrn_radiation_source 'sealed tube'
_diffrn_radiation_type MoK\a
_diffrn_radiation_wavelength 0.71073
_diffrn_reflns_av_R_equivalents 0.0318
_diffrn_reflns_av_sigmaI/netI 0.0419
_diffrn_reflns_limit_h_max 17
_diffrn_reflns_limit_h_min -17
_diffrn_reflns_limit_k_max 18
_diffrn_reflns_limit_k_min -18
_diffrn_reflns_limit_l_max 25
_diffrn_reflns_limit_l_min -25
_diffrn_reflns_number 34618
_diffrn_reflns_theta_full 28.26
_diffrn_reflns_theta_max 28.26
_diffrn_reflns_theta_min 1.09
_diffrn_standards_decay_% '< 1.0'
_exptl_absorpt_coefficient_mu 1.376
_exptl_absorpt_correction_T_max 0.8307
_exptl_absorpt_correction_T_min 0.6992
_exptl_absorpt_correction_type numerical
_exptl_absorpt_process_details 'Bruker SADABS'
_exptl_crystal_colour colorless
_exptl_crystal_density_diffrn 1.414
_exptl_crystal_density_meas ?
_exptl_crystal_density_method 'not measured'
_exptl_crystal_description rectangle
_exptl_crystal_F_000 1404
_exptl_crystal_size_max 0.28
_exptl_crystal_size_mid 0.21
_exptl_crystal_size_min 0.14
_refine_diff_density_max 2.136
_refine_diff_density_min -1.376
_refine_diff_density_rms 0.100
_refine_ls_extinction_method none
_refine_ls_goodness_of_fit_ref 1.031
_refine_ls_hydrogen_treatment constr
_refine_ls_matrix_type full
_refine_ls_number_parameters 716
_refine_ls_number_reflns 15118
_refine_ls_number_restraints 0
_refine_ls_restrained_S_all 1.031
_refine_ls_R_factor_all 0.0513
_refine_ls_R_factor_gt 0.0356
_refine_ls_shift/su_max 0.134
_refine_ls_shift/su_mean 0.002
_refine_ls_structure_factor_coef Fsqd
_refine_ls_weighting_details 'calc w=1/[\s^2^(Fo^2^)+(0.0319P)^2^+6.5270P] where P=(Fo^2^+2Fc^2^)/3'
_refine_ls_weighting_scheme calc
_refine_ls_wR_factor_gt 0.0800
_refine_ls_wR_factor_ref 0.0888
_reflns_number_gt 12145
_reflns_number_total 15118
_reflns_threshold_expression >2sigma(I)
_cod_data_source_file om010887n.cif
_cod_data_source_block dg16
_cod_depositor_comments
;
The following automatic conversions were performed:

'_symmetry_cell_setting' value 'Triclinic' changed to 'triclinic'
according to /home/saulius/struct/CIF-dictionaries/cif_core.dic
dictionary named 'cif_core.dic' version 2.4.2 from 2011-04-26.

Automatic conversion script
Id: cif_fix_values 1715 2011-07-08 13:25:40Z adriana 

The following automatic conversions were performed:

'_exptl_crystal_density_meas' value 'none' was changed to '?' - the
value is perceived as not measured.

Automatic conversion script
Id: cif_fix_values 3008 2015-01-20 13:52:24Z robertas 
;
_cod_original_sg_symbol_H-M P-1
_cod_database_code 4077452

loop_
_symmetry_equiv_pos_as_xyz
'x, y, z'
'-x, -y, -z'

loop_
_atom_site_label
_atom_site_type_symbol
_atom_site_fract_x
_atom_site_fract_y
_atom_site_fract_z
_atom_site_U_iso_or_equiv
_atom_site_adp_type
_atom_site_occupancy
_atom_site_symmetry_multiplicity
_atom_site_calc_flag
_atom_site_refinement_flags
_atom_site_disorder_assembly
_atom_site_disorder_group
La1 La -0.006870(14) 0.857339(14) 0.000889(9) 0.01850(5) Uani 1 1 d . . .
O1 O -0.19016(18) 1.02350(19) -0.02153(13) 0.0264(5) Uani 1 1 d . A .
O2 O -0.18668(19) 1.17460(19) -0.01244(13) 0.0267(5) Uani 1 1 d . . .
O3 O 0.00543(18) 1.04057(18) -0.08408(11) 0.0223(5) Uani 1 1 d . . .
O4 O -0.0299(2) 0.93923(19) -0.13449(12) 0.0263(5) Uani 1 1 d . . .
O5 O 0.02115(19) 0.66461(19) 0.08541(13) 0.0286(5) Uani 1 1 d . . .
O6 O -0.1246(2) 0.8137(2) 0.09827(14) 0.0309(6) Uani 1 1 d . . .
N1 N 0.1405(2) 0.6947(2) -0.06143(15) 0.0246(6) Uani 1 1 d . . .
N2 N -0.1357(2) 0.7917(2) -0.05802(16) 0.0284(6) Uani 1 1 d . . .
C1 C -0.2338(3) 1.1154(3) -0.00891(18) 0.0252(7) Uani 1 1 d . . .
C2 C -0.3481(6) 1.1513(6) 0.0266(4) 0.0202(14) Uiso 0.50 1 d P A 1
C3 C -0.3282(7) 1.0902(7) 0.1057(5) 0.0379(19) Uiso 0.50 1 d P A 1
H3A H -0.2829 1.1112 0.1287 0.057 Uiso 0.50 1 calc PR A 1
H3B H -0.2889 1.0104 0.1122 0.057 Uiso 0.50 1 calc PR A 1
H3C H -0.3997 1.1092 0.1274 0.057 Uiso 0.50 1 calc PR A 1
C4 C -0.4069(6) 1.2781(6) 0.0137(4) 0.0266(14) Uiso 0.50 1 d P A 1
H4A H -0.3616 1.2983 0.0374 0.040 Uiso 0.50 1 calc PR A 1
H4B H -0.4800 1.3005 0.0336 0.040 Uiso 0.50 1 calc PR A 1
H4C H -0.4163 1.3156 -0.0379 0.040 Uiso 0.50 1 calc PR A 1
C5 C -0.4211(8) 1.1204(8) -0.0130(5) 0.040(2) Uiso 0.50 1 d P A 1
H5A H -0.3849 1.0388 -0.0012 0.048 Uiso 0.50 1 calc PR A 1
H5B H -0.4940 1.1431 0.0083 0.048 Uiso 0.50 1 calc PR A 1
C6 C -0.4421(7) 1.1628(7) -0.0873(5) 0.046(2) Uiso 0.50 1 d P A 1
H6A H -0.4880 1.1354 -0.1032 0.069 Uiso 0.50 1 calc PR A 1
H6B H -0.3716 1.1391 -0.1102 0.069 Uiso 0.50 1 calc PR A 1
H6C H -0.4817 1.2437 -0.1007 0.069 Uiso 0.50 1 calc PR A 1
C2B C -0.3615(7) 1.1664(7) -0.0007(5) 0.037(2) Uiso 0.50 1 d P A 2
C3B C -0.4078(8) 1.0863(9) 0.0074(6) 0.042(2) Uiso 0.50 1 d P A 2
H3BA H -0.4881 1.1235 0.0123 0.064 Uiso 0.50 1 calc PR A 2
H3BB H -0.3716 1.0235 0.0503 0.064 Uiso 0.50 1 calc PR A 2
H3BC H -0.3939 1.0599 -0.0350 0.064 Uiso 0.50 1 calc PR A 2
C4B C -0.4232(10) 1.2654(10) -0.0645(7) 0.077(3) Uiso 0.50 1 d P A 2
H4BA H -0.5033 1.2965 -0.0586 0.116 Uiso 0.50 1 calc PR A 2
H4BB H -0.4075 1.2427 -0.1084 0.116 Uiso 0.50 1 calc PR A 2
H4BC H -0.3988 1.3214 -0.0679 0.116 Uiso 0.50 1 calc PR A 2
C5B C -0.3795(10) 1.2005(10) 0.0660(6) 0.073(3) Uiso 0.50 1 d P A 2
H5BA H -0.4598 1.2325 0.0741 0.088 Uiso 0.50 1 calc PR A 2
H5BB H -0.3559 1.2584 0.0602 0.088 Uiso 0.50 1 calc PR A 2
C6B C -0.3143(11) 1.1029(11) 0.1307(7) 0.075(4) Uiso 0.50 1 d P A 2
H6BA H -0.3277 1.1277 0.1737 0.113 Uiso 0.50 1 calc PR A 2
H6BB H -0.2347 1.0720 0.1230 0.113 Uiso 0.50 1 calc PR A 2
H6BC H -0.3384 1.0460 0.1368 0.113 Uiso 0.50 1 calc PR A 2
C7 C -0.0268(3) 1.0273(3) -0.13841(17) 0.0227(7) Uani 1 1 d . . .
C8 C -0.0579(3) 1.1193(3) -0.20982(18) 0.0279(7) Uani 1 1 d . . .
C9 C 0.0505(3) 1.1219(4) -0.2364(2) 0.0395(9) Uani 1 1 d . . .
H9A H 0.1017 1.0512 -0.2446 0.059 Uiso 1 1 calc R . .
H9B H 0.0851 1.1347 -0.2001 0.059 Uiso 1 1 calc R . .
H9C H 0.0339 1.1817 -0.2813 0.059 Uiso 1 1 calc R . .
C10 C -0.1385(3) 1.2301(3) -0.1969(2) 0.0346(9) Uani 1 1 d . . .
H10A H -0.2075 1.2280 -0.1800 0.052 Uiso 1 1 calc R . .
H10B H -0.1554 1.2898 -0.2418 0.052 Uiso 1 1 calc R . .
H10C H -0.1042 1.2431 -0.1606 0.052 Uiso 1 1 calc R . .
C11 C -0.1075(3) 1.0941(3) -0.2661(2) 0.0370(9) Uani 1 1 d . . .
H11A H -0.1133 1.1473 -0.3134 0.044 Uiso 1 1 calc R . .
H11B H -0.0551 1.0193 -0.2692 0.044 Uiso 1 1 calc R . .
C12 C -0.2206(4) 1.0991(4) -0.2522(2) 0.0506(11) Uani 1 1 d . . .
H12A H -0.2448 1.0815 -0.2906 0.076 Uiso 1 1 calc R . .
H12B H -0.2743 1.1736 -0.2508 0.076 Uiso 1 1 calc R . .
H12C H -0.2160 1.0455 -0.2061 0.076 Uiso 1 1 calc R . .
C13 C -0.0740(3) 0.7106(3) 0.10884(19) 0.0288(7) Uani 1 1 d . . .
C14 C -0.1339(4) 0.6436(3) 0.1484(3) 0.0518(12) Uani 1 1 d . . .
C15 C -0.0793(4) 0.5274(4) 0.1440(3) 0.0481(11) Uani 1 1 d . . .
H15A H -0.0048 0.4872 0.1687 0.072 Uiso 1 1 calc R . .
H15B H -0.0734 0.5284 0.0935 0.072 Uiso 1 1 calc R . .
H15C H -0.1241 0.4907 0.1669 0.072 Uiso 1 1 calc R . .
C16 C -0.2607(5) 0.7058(5) 0.1053(3) 0.0657(15) Uani 1 1 d . . .
H16A H -0.3027 0.6661 0.1286 0.099 Uiso 1 1 calc R . .
H16B H -0.2528 0.7052 0.0552 0.099 Uiso 1 1 calc R . .
H16C H -0.3004 0.7823 0.1071 0.099 Uiso 1 1 calc R . .
C17 C -0.1546(5) 0.6546(5) 0.2204(3) 0.0655(15) Uani 1 1 d . . .
H17A H -0.2027 0.6205 0.2429 0.079 Uiso 1 1 calc R . .
H17B H -0.1937 0.7338 0.2180 0.079 Uiso 1 1 calc R . .
C18 C -0.0474(4) 0.5992(4) 0.2642(3) 0.0618(14) Uani 1 1 d . . .
H18A H -0.0617 0.6058 0.3128 0.093 Uiso 1 1 calc R . .
H18B H -0.0008 0.6344 0.2423 0.093 Uiso 1 1 calc R . .
H18C H -0.0089 0.5209 0.2662 0.093 Uiso 1 1 calc R . .
C19 C 0.1671(3) 0.7178(3) -0.12951(18) 0.0271(7) Uani 1 1 d . . .
H19A H 0.1216 0.7886 -0.1614 0.032 Uiso 1 1 calc R . .
C20 C 0.2576(3) 0.6439(3) -0.1557(2) 0.0319(8) Uani 1 1 d . . .
H20A H 0.2736 0.6639 -0.2044 0.038 Uiso 1 1 calc R . .
C21 C 0.3237(3) 0.5412(3) -0.1103(2) 0.0364(9) Uani 1 1 d . . .
H21A H 0.3866 0.4889 -0.1267 0.044 Uiso 1 1 calc R . .
C22 C 0.2969(3) 0.5159(3) -0.0405(2) 0.0423(10) Uani 1 1 d . . .
H22A H 0.3406 0.4452 -0.0079 0.051 Uiso 1 1 calc R . .
C23 C 0.2059(3) 0.5942(3) -0.0181(2) 0.0350(9) Uani 1 1 d . . .
H23A H 0.1888 0.5758 0.0305 0.042 Uiso 1 1 calc R . .
C24 C -0.1058(3) 0.6896(3) -0.0605(2) 0.0331(8) Uani 1 1 d . . .
H24A H -0.0334 0.6330 -0.0416 0.040 Uiso 1 1 calc R . .
C25 C -0.1761(4) 0.6623(4) -0.0897(2) 0.0409(10) Uani 1 1 d . . .
H25A H -0.1520 0.5887 -0.0904 0.049 Uiso 1 1 calc R . .
C26 C -0.2808(3) 0.7437(4) -0.1174(2) 0.0398(9) Uani 1 1 d . . .
H26A H -0.3303 0.7274 -0.1377 0.048 Uiso 1 1 calc R . .
C27 C -0.3126(3) 0.8488(4) -0.1150(2) 0.0392(9) Uani 1 1 d . . .
H27A H -0.3847 0.9065 -0.1335 0.047 Uiso 1 1 calc R . .
C28 C -0.2382(3) 0.8696(3) -0.0854(2) 0.0325(8) Uani 1 1 d . . .
H28A H -0.2609 0.9429 -0.0844 0.039 Uiso 1 1 calc R . .
La2 La 0.394404(14) 0.153085(15) 0.432465(9) 0.01953(5) Uani 1 1 d . . .
O7 O 0.59368(18) 0.10752(19) 0.41591(12) 0.0261(5) Uani 1 1 d . . .
O8 O 0.70252(19) -0.0573(2) 0.49220(13) 0.0284(5) Uani 1 1 d . . .
O9 O 0.51238(19) -0.07023(19) 0.44446(12) 0.0252(5) Uani 1 1 d . . .
O10 O 0.4419(2) 0.0508(2) 0.33894(13) 0.0306(6) Uani 1 1 d . . .
O11 O 0.3941(3) 0.3308(2) 0.44126(16) 0.0443(7) Uani 1 1 d . . .
O12 O 0.2367(2) 0.3223(3) 0.45763(18) 0.0491(8) Uani 1 1 d . . .
N3 N 0.3731(2) 0.2961(2) 0.29540(15) 0.0276(6) Uani 1 1 d . . .
N4 N 0.1951(2) 0.2083(2) 0.35751(15) 0.0280(6) Uani 1 1 d . . .
C29 C 0.6878(3) 0.0303(3) 0.44473(17) 0.0241(7) Uani 1 1 d . . .
C30 C 0.7916(3) 0.0463(3) 0.42189(19) 0.0302(8) Uani 1 1 d . . .
C31 C 0.7750(3) 0.1141(4) 0.3430(2) 0.0379(9) Uani 1 1 d . . .
H31A H 0.7088 0.1858 0.3360 0.057 Uiso 1 1 calc R . .
H31B H 0.7653 0.0743 0.3130 0.057 Uiso 1 1 calc R . .
H31C H 0.8404 0.1257 0.3295 0.057 Uiso 1 1 calc R . .
C32 C 0.8957(3) -0.0662(3) 0.4324(2) 0.0375(9) Uani 1 1 d . . .
H32A H 0.9071 -0.1098 0.4830 0.056 Uiso 1 1 calc R . .
H32B H 0.9608 -0.0543 0.4183 0.056 Uiso 1 1 calc R . .
H32C H 0.8854 -0.1060 0.4026 0.056 Uiso 1 1 calc R . .
C33 C 0.8038(3) 0.1107(4) 0.4684(2) 0.0381(9) Uani 1 1 d . . .
H33A H 0.8679 0.1252 0.4530 0.046 Uiso 1 1 calc R . .
H33B H 0.7364 0.1832 0.4586 0.046 Uiso 1 1 calc R . .
C34 C 0.8207(4) 0.0552(4) 0.5494(2) 0.0424(10) Uani 1 1 d . . .
H34A H 0.8276 0.1031 0.5738 0.064 Uiso 1 1 calc R . .
H34B H 0.8885 -0.0157 0.5603 0.064 Uiso 1 1 calc R . .
H34C H 0.7567 0.0426 0.5660 0.064 Uiso 1 1 calc R . .
C35 C 0.4969(3) -0.0468(3) 0.37679(18) 0.0281(7) Uani 1 1 d . . .
C36 C 0.5435(5) -0.1410(4) 0.3428(2) 0.0661(17) Uani 1 1 d . . .
C37 C 0.5074(5) -0.0972(4) 0.2625(2) 0.0624(15) Uani 1 1 d . . .
H37A H 0.5409 -0.0496 0.2377 0.094 Uiso 1 1 calc R . .
H37B H 0.4262 -0.0547 0.2557 0.094 Uiso 1 1 calc R . .
H37C H 0.5323 -0.1595 0.2427 0.094 Uiso 1 1 calc R . .
C38 C 0.4829(5) -0.2259(4) 0.3831(3) 0.0591(13) Uani 1 1 d . . .
H38A H 0.5044 -0.2559 0.4347 0.089 Uiso 1 1 calc R . .
H38B H 0.5083 -0.2867 0.3618 0.089 Uiso 1 1 calc R . .
H38C H 0.4017 -0.1828 0.3755 0.089 Uiso 1 1 calc R . .
C39 C 0.6572(7) -0.2067(6) 0.3574(3) 0.120(4) Uani 1 1 d . . .
H39A H 0.6831 -0.2672 0.3350 0.144 Uiso 1 1 calc R . .
H39B H 0.6749 -0.2399 0.4098 0.144 Uiso 1 1 calc R . .
C40 C 0.7147(5) -0.1371(5) 0.3280(3) 0.0689(16) Uani 1 1 d . . .
H40A H 0.7954 -0.1831 0.3377 0.103 Uiso 1 1 calc R . .
H40B H 0.6897 -0.0781 0.3510 0.103 Uiso 1 1 calc R . .
H40C H 0.6968 -0.1044 0.2761 0.103 Uiso 1 1 calc R . .
C41 C 0.2933(4) 0.3728(3) 0.4535(2) 0.0381(9) Uani 1 1 d . . .
C42 C 0.2345(5) 0.4909(4) 0.4623(3) 0.0611(15) Uani 1 1 d . . .
C43 C 0.1632(7) 0.5637(5) 0.3929(3) 0.122(4) Uani 1 1 d . . .
H43A H 0.1231 0.6403 0.3945 0.183 Uiso 1 1 calc R . .
H43B H 0.1096 0.5382 0.3867 0.183 Uiso 1 1 calc R . .
H43C H 0.2107 0.5597 0.3525 0.183 Uiso 1 1 calc R . .
C44 C 0.1584(6) 0.4920(5) 0.5254(3) 0.084(2) Uani 1 1 d . . .
H44A H 0.1208 0.5663 0.5312 0.126 Uiso 1 1 calc R . .
H44B H 0.2035 0.4392 0.5696 0.126 Uiso 1 1 calc R . .
H44C H 0.1028 0.4713 0.5153 0.126 Uiso 1 1 calc R . .
C45 C 0.3228(6) 0.5246(5) 0.4766(3) 0.085(2) Uani 1 1 d . . .
H45A H 0.3570 0.4824 0.5261 0.102 Uiso 1 1 calc R . .
H45B H 0.3822 0.5031 0.4433 0.102 Uiso 1 1 calc R . .
C46 C 0.2771(9) 0.6478(6) 0.4677(4) 0.141(4) Uani 1 1 d . . .
H46A H 0.3379 0.6628 0.4763 0.212 Uiso 1 1 calc R . .
H46B H 0.2209 0.6692 0.5023 0.212 Uiso 1 1 calc R . .
H46C H 0.2431 0.6905 0.4189 0.212 Uiso 1 1 calc R . .
C47 C 0.4643(3) 0.2749(3) 0.25860(19) 0.0310(8) Uani 1 1 d . . .
H47A H 0.5299 0.2079 0.2778 0.037 Uiso 1 1 calc R . .
C48 C 0.4671(4) 0.3464(4) 0.1937(2) 0.0372(9) Uani 1 1 d . . .
H48A H 0.5338 0.3291 0.1696 0.045 Uiso 1 1 calc R . .
C49 C 0.3717(4) 0.4432(3) 0.1647(2) 0.0390(9) Uani 1 1 d . . .
H49A H 0.3718 0.4939 0.1205 0.047 Uiso 1 1 calc R . .
C50 C 0.2756(4) 0.4652(3) 0.2013(2) 0.0361(9) Uani 1 1 d . . .
H50A H 0.2082 0.5303 0.1822 0.043 Uiso 1 1 calc R . .
C51 C 0.2806(3) 0.3900(3) 0.26607(19) 0.0312(8) Uani 1 1 d . . .
H51A H 0.2150 0.4055 0.2913 0.037 Uiso 1 1 calc R . .
C52 C 0.1917(3) 0.1767(3) 0.2999(2) 0.0342(8) Uani 1 1 d . . .
H52A H 0.2598 0.1384 0.2805 0.041 Uiso 1 1 calc R . .
C53 C 0.0932(3) 0.1972(3) 0.2671(2) 0.0381(9) Uani 1 1 d . . .
H53A H 0.0943 0.1728 0.2266 0.046 Uiso 1 1 calc R . .
C54 C -0.0054(3) 0.2534(4) 0.2947(2) 0.0419(10) Uani 1 1 d . . .
H54A H -0.0741 0.2695 0.2733 0.050 Uiso 1 1 calc R . .
C55 C -0.0031(3) 0.2862(4) 0.3540(2) 0.0446(10) Uani 1 1 d . . .
H55A H -0.0703 0.3247 0.3742 0.054 Uiso 1 1 calc R . .
C56 C 0.0978(3) 0.2623(3) 0.3836(2) 0.0352(8) Uani 1 1 d . . .
H56A H 0.0983 0.2853 0.4245 0.042 Uiso 1 1 calc R . .
N5 N 0.3227(4) 0.4992(4) -0.2984(2) 0.0606(11) Uani 1 1 d . . .
C57 C 0.4130(4) 0.4174(4) -0.2573(3) 0.0536(12) Uani 1 1 d . . .
H57A H 0.4073 0.3566 -0.2241 0.064 Uiso 1 1 calc R . .
C58 C 0.5124(5) 0.4187(5) -0.2616(3) 0.0620(14) Uani 1 1 d . . .
H58A H 0.5751 0.3593 -0.2317 0.074 Uiso 1 1 calc R . .
C59 C 0.5227(4) 0.5060(5) -0.3093(3) 0.0603(14) Uani 1 1 d . . .
H59A H 0.5920 0.5076 -0.3130 0.072 Uiso 1 1 calc R . .
C60 C 0.4310(5) 0.5896(5) -0.3507(3) 0.0614(14) Uani 1 1 d . . .
H60A H 0.4352 0.6510 -0.3842 0.074 Uiso 1 1 calc R . .
C61 C 0.3327(4) 0.5844(4) -0.3438(3) 0.0584(13) Uani 1 1 d . . .
H61A H 0.2687 0.6439 -0.3725 0.070 Uiso 1 1 calc R . .

loop_
_atom_site_aniso_label
_atom_site_aniso_U_11
_atom_site_aniso_U_22
_atom_site_aniso_U_33
_atom_site_aniso_U_23
_atom_site_aniso_U_13
_atom_site_aniso_U_12
La1 0.01830(9) 0.01618(9) 0.01887(9) -0.00475(7) 0.00152(7) -0.00646(7)
O1 0.0212(11) 0.0226(12) 0.0324(13) -0.0084(10) 0.0007(10) -0.0074(10)
O2 0.0219(11) 0.0215(12) 0.0341(13) -0.0095(10) 0.0014(10) -0.0071(10)
O3 0.0230(11) 0.0243(12) 0.0176(11) -0.0052(9) 0.0019(9) -0.0099(10)
O4 0.0331(13) 0.0198(12) 0.0231(12) -0.0056(9) -0.0006(10) -0.0100(10)
O5 0.0266(12) 0.0240(12) 0.0308(13) -0.0049(10) 0.0073(10) -0.0106(10)
O6 0.0331(13) 0.0241(13) 0.0353(14) -0.0114(11) 0.0121(11) -0.0128(11)
N1 0.0251(14) 0.0218(14) 0.0250(14) -0.0072(12) 0.0010(11) -0.0087(12)
N2 0.0314(16) 0.0298(16) 0.0268(15) -0.0080(13) 0.0013(12) -0.0164(13)
C1 0.0205(15) 0.0231(17) 0.0267(17) -0.0055(14) 0.0000(13) -0.0065(13)
C7 0.0228(15) 0.0195(16) 0.0192(15) -0.0039(13) 0.0037(13) -0.0058(13)
C8 0.0368(19) 0.0238(17) 0.0188(16) -0.0026(13) -0.0010(14) -0.0121(15)
C9 0.048(2) 0.046(2) 0.0273(19) -0.0082(17) 0.0089(17) -0.026(2)
C10 0.043(2) 0.0217(18) 0.0278(18) 0.0011(15) -0.0062(16) -0.0090(16)
C11 0.047(2) 0.038(2) 0.0225(18) -0.0026(16) -0.0055(16) -0.0199(19)
C12 0.050(3) 0.053(3) 0.042(2) -0.010(2) -0.013(2) -0.019(2)
C13 0.0332(18) 0.0263(18) 0.0287(18) -0.0080(15) 0.0100(15) -0.0164(15)
C14 0.057(3) 0.030(2) 0.070(3) -0.016(2) 0.038(2) -0.025(2)
C15 0.057(3) 0.037(2) 0.057(3) -0.009(2) 0.014(2) -0.031(2)
C16 0.082(4) 0.081(4) 0.055(3) -0.008(3) 0.003(3) -0.061(3)
C17 0.075(4) 0.074(4) 0.061(3) -0.018(3) 0.023(3) -0.049(3)
C18 0.060(3) 0.053(3) 0.072(4) -0.006(3) 0.006(3) -0.033(3)
C19 0.0280(17) 0.0277(18) 0.0243(17) -0.0086(14) -0.0007(14) -0.0108(15)
C20 0.0308(18) 0.040(2) 0.0275(18) -0.0161(16) 0.0070(15) -0.0150(17)
C21 0.0292(19) 0.033(2) 0.042(2) -0.0190(18) 0.0088(17) -0.0059(16)
C22 0.039(2) 0.028(2) 0.037(2) -0.0072(17) 0.0047(18) 0.0010(17)
C23 0.037(2) 0.0264(19) 0.0278(18) -0.0052(15) 0.0050(16) -0.0057(16)
C24 0.0335(19) 0.032(2) 0.038(2) -0.0143(17) 0.0041(16) -0.0163(16)
C25 0.046(2) 0.046(2) 0.050(2) -0.027(2) 0.015(2) -0.030(2)
C26 0.044(2) 0.059(3) 0.034(2) -0.0182(19) 0.0025(17) -0.034(2)
C27 0.035(2) 0.048(2) 0.032(2) -0.0035(18) -0.0033(17) -0.0219(19)
C28 0.036(2) 0.031(2) 0.0308(19) -0.0035(16) -0.0021(16) -0.0183(17)
La2 0.01919(9) 0.02000(10) 0.01796(9) -0.00351(7) 0.00137(7) -0.00906(7)
O7 0.0216(11) 0.0287(13) 0.0244(12) -0.0016(10) 0.0012(9) -0.0122(10)
O8 0.0221(11) 0.0323(13) 0.0259(12) 0.0009(10) 0.0007(10) -0.0140(10)
O9 0.0303(12) 0.0259(12) 0.0199(11) -0.0066(9) 0.0004(10) -0.0131(10)
O10 0.0337(13) 0.0272(13) 0.0230(12) -0.0067(10) -0.0018(10) -0.0074(11)
O11 0.062(2) 0.0371(16) 0.0450(17) -0.0169(14) 0.0185(15) -0.0311(15)
O12 0.0301(14) 0.0456(18) 0.072(2) -0.0375(17) -0.0031(14) -0.0047(13)
N3 0.0313(15) 0.0273(15) 0.0232(14) -0.0032(12) -0.0002(12) -0.0149(13)
N4 0.0278(15) 0.0316(16) 0.0244(14) -0.0028(12) -0.0001(12) -0.0163(13)
C29 0.0258(16) 0.0287(18) 0.0218(16) -0.0084(14) 0.0039(13) -0.0155(14)
C30 0.0251(17) 0.038(2) 0.0271(18) -0.0035(15) 0.0041(14) -0.0185(16)
C31 0.035(2) 0.050(2) 0.032(2) -0.0050(18) 0.0087(16) -0.0271(19)
C32 0.0274(18) 0.044(2) 0.039(2) -0.0098(18) 0.0061(16) -0.0169(17)
C33 0.039(2) 0.046(2) 0.036(2) -0.0063(18) -0.0003(17) -0.0275(19)
C34 0.050(2) 0.048(3) 0.038(2) -0.0140(19) -0.0010(19) -0.028(2)
C35 0.0293(18) 0.0284(18) 0.0243(17) -0.0090(14) -0.0019(14) -0.0102(15)
C36 0.100(4) 0.034(2) 0.027(2) -0.0136(18) -0.017(2) 0.006(3)
C37 0.091(4) 0.043(3) 0.029(2) -0.016(2) -0.013(2) -0.005(3)
C38 0.076(4) 0.054(3) 0.040(3) -0.012(2) -0.004(2) -0.024(3)
C39 0.121(6) 0.097(5) 0.054(4) -0.047(4) -0.028(4) 0.040(5)
C40 0.059(3) 0.082(4) 0.077(4) -0.040(3) -0.001(3) -0.031(3)
C41 0.057(3) 0.0237(19) 0.0251(18) -0.0035(15) -0.0070(18) -0.0122(19)
C42 0.100(4) 0.026(2) 0.038(2) -0.0103(19) -0.005(3) -0.012(2)
C43 0.184(8) 0.036(3) 0.058(4) -0.013(3) -0.042(4) 0.029(4)
C44 0.108(5) 0.046(3) 0.070(4) -0.035(3) 0.011(4) -0.003(3)
C45 0.150(6) 0.049(3) 0.073(4) -0.033(3) 0.023(4) -0.054(4)
C46 0.282(13) 0.060(4) 0.081(5) -0.018(4) 0.005(7) -0.079(6)
C47 0.0330(19) 0.036(2) 0.0259(18) -0.0074(15) 0.0015(15) -0.0183(16)
C48 0.046(2) 0.052(3) 0.0278(19) -0.0104(18) 0.0058(17) -0.035(2)
C49 0.060(3) 0.040(2) 0.0239(18) 0.0007(16) -0.0033(18) -0.033(2)
C50 0.048(2) 0.0252(19) 0.0291(19) -0.0009(15) -0.0070(17) -0.0147(17)
C51 0.0354(19) 0.0283(18) 0.0289(18) -0.0064(15) 0.0014(15) -0.0149(16)
C52 0.0331(19) 0.041(2) 0.0272(18) -0.0054(16) -0.0005(15) -0.0182(17)
C53 0.045(2) 0.045(2) 0.0267(19) -0.0045(17) -0.0048(17) -0.025(2)
C54 0.034(2) 0.050(3) 0.040(2) -0.0006(19) -0.0091(18) -0.024(2)
C55 0.028(2) 0.056(3) 0.047(2) -0.017(2) 0.0026(18) -0.0162(19)
C56 0.0307(19) 0.041(2) 0.035(2) -0.0107(17) 0.0014(16) -0.0175(17)
N5 0.072(3) 0.063(3) 0.059(3) -0.019(2) 0.014(2) -0.041(2)
C57 0.071(3) 0.037(2) 0.046(3) -0.009(2) 0.013(2) -0.023(2)
C58 0.057(3) 0.055(3) 0.062(3) -0.023(3) -0.001(3) -0.012(3)
C59 0.057(3) 0.077(4) 0.067(3) -0.037(3) 0.010(3) -0.039(3)
C60 0.072(4) 0.063(3) 0.060(3) -0.004(3) 0.002(3) -0.048(3)
C61 0.061(3) 0.061(3) 0.057(3) 0.003(2) -0.007(2) -0.041(3)

loop_
_atom_type_symbol
_atom_type_description
_atom_type_scat_dispersion_real
_atom_type_scat_dispersion_imag
_atom_type_scat_source
C C 0.0033 0.0016 'International Tables Vol C Tables 4.2.6.8 and 6.1.1.4'
H H 0.0000 0.0000 'International Tables Vol C Tables 4.2.6.8 and 6.1.1.4'
N N 0.0061 0.0033 'International Tables Vol C Tables 4.2.6.8 and 6.1.1.4'
O O 0.0106 0.0060 'International Tables Vol C Tables 4.2.6.8 and 6.1.1.4'
La La -0.2871 2.4523 'International Tables Vol C Tables 4.2.6.8 and 6.1.1.4'

loop_
_geom_angle_atom_site_label_1
_geom_angle_atom_site_label_2
_geom_angle_atom_site_label_3
_geom_angle
_geom_angle_site_symmetry_1
_geom_angle_site_symmetry_3
O2 La1 O1 133.96(8) 2_575 .
O2 La1 O3 73.79(7) 2_575 2_575
O1 La1 O3 74.12(7) . 2_575
O2 La1 O6 128.39(8) 2_575 .
O1 La1 O6 73.75(8) . .
O3 La1 O6 77.04(8) 2_575 .
O2 La1 O4 95.14(8) 2_575 .
O1 La1 O4 75.88(8) . .
O3 La1 O4 122.86(7) 2_575 .
O6 La1 O4 136.46(8) . .
O2 La1 O5 97.62(8) 2_575 .
O1 La1 O5 121.89(8) . .
O3 La1 O5 104.51(8) 2_575 .
O6 La1 O5 50.72(7) . .
O4 La1 O5 132.63(8) . .
O2 La1 O3 72.00(7) 2_575 .
O1 La1 O3 68.24(7) . .
O3 La1 O3 74.61(8) 2_575 .
O6 La1 O3 137.33(7) . .
O4 La1 O3 49.25(7) . .
O5 La1 O3 169.50(7) . .
O2 La1 N2 141.50(8) 2_575 .
O1 La1 N2 78.30(8) . .
O3 La1 N2 144.27(8) 2_575 .
O6 La1 N2 73.74(9) . .
O4 La1 N2 70.09(8) . .
O5 La1 N2 71.72(8) . .
O3 La1 N2 115.28(8) . .
O2 La1 N1 67.83(8) 2_575 .
O1 La1 N1 142.17(8) . .
O3 La1 N1 140.44(8) 2_575 .
O6 La1 N1 120.47(8) . .
O4 La1 N1 70.99(8) . .
O5 La1 N1 72.22(8) . .
O3 La1 N1 101.59(7) . .
N2 La1 N1 73.72(8) . .
O2 La1 C13 117.53(9) 2_575 .
O1 La1 C13 96.63(9) . .
O3 La1 C13 93.70(9) 2_575 .
O6 La1 C13 25.42(9) . .
O4 La1 C13 137.33(9) . .
O5 La1 C13 25.77(8) . .
O3 La1 C13 162.74(8) . .
N2 La1 C13 67.26(10) . .
N1 La1 C13 95.50(9) . .
O2 La1 C7 85.73(8) 2_575 .
O1 La1 C7 67.48(8) . .
O3 La1 C7 98.54(8) 2_575 .
O6 La1 C7 140.57(8) . .
O4 La1 C7 24.44(8) . .
O5 La1 C7 156.74(8) . .
O3 La1 C7 25.12(8) . .
N2 La1 C7 91.31(9) . .
N1 La1 C7 88.05(8) . .
C13 La1 C7 156.08(10) . .
C1 O1 La1 137.7(2) . .
C1 O2 La1 136.0(2) . 2_575
C7 O3 La1 156.7(2) . 2_575
C7 O3 La1 89.51(19) . .
La1 O3 La1 105.39(8) 2_575 .
C7 O4 La1 98.82(19) . .
C13 O5 La1 90.3(2) . .
C13 O6 La1 95.6(2) . .
C23 N1 C19 116.8(3) . .
C23 N1 La1 118.3(2) . .
C19 N1 La1 123.1(2) . .
C24 N2 C28 117.0(3) . .
C24 N2 La1 126.2(2) . .
C28 N2 La1 116.8(2) . .
O1 C1 O2 125.3(3) . .
O1 C1 C2B 115.8(4) . .
O2 C1 C2B 118.1(4) . .
O1 C1 C2 118.1(4) . .
O2 C1 C2 115.7(4) . .
C2B C1 C2 19.3(4) . .
C3 C2 C4 111.2(6) . .
C3 C2 C1 109.3(6) . .
C4 C2 C1 109.9(5) . .
C3 C2 C5 111.4(7) . .
C4 C2 C5 108.9(6) . .
C1 C2 C5 106.1(6) . .
C6 C5 C2 119.9(8) . .
C5B C2B C3B 107.9(9) . .
C5B C2B C4B 110.2(9) . .
C3B C2B C4B 108.5(9) . .
C5B C2B C1 106.2(8) . .
C3B C2B C1 113.6(7) . .
C4B C2B C1 110.4(8) . .
C2B C5B C6B 111.2(11) . .
O4 C7 O3 120.9(3) . .
O4 C7 C8 120.3(3) . .
O3 C7 C8 118.7(3) . .
O4 C7 La1 56.74(16) . .
O3 C7 La1 65.37(17) . .
C8 C7 La1 170.4(2) . .
C7 C8 C10 109.0(3) . .
C7 C8 C11 110.9(3) . .
C10 C8 C11 111.8(3) . .
C7 C8 C9 106.9(3) . .
C10 C8 C9 109.8(3) . .
C11 C8 C9 108.3(3) . .
C12 C11 C8 115.6(3) . .
O6 C13 O5 121.1(3) . .
O6 C13 C14 117.3(3) . .
O5 C13 C14 121.5(3) . .
O6 C13 La1 59.00(18) . .
O5 C13 La1 63.92(18) . .
C14 C13 La1 163.7(3) . .
C17 C14 C15 115.3(4) . .
C17 C14 C13 110.2(4) . .
C15 C14 C13 113.1(3) . .
C17 C14 C16 105.1(4) . .
C15 C14 C16 106.2(4) . .
C13 C14 C16 106.1(4) . .
C14 C17 C18 109.6(5) . .
N1 C19 C20 123.3(3) . .
C21 C20 C19 119.0(3) . .
C20 C21 C22 118.4(3) . .
C21 C22 C23 119.3(4) . .
N1 C23 C22 123.2(4) . .
N2 C24 C25 122.9(4) . .
C26 C25 C24 118.9(4) . .
C27 C26 C25 118.8(4) . .
C26 C27 C28 119.0(4) . .
N2 C28 C27 123.4(4) . .
O8 La2 O9 72.39(8) 2_656 2_656
O8 La2 O7 134.73(8) 2_656 .
O9 La2 O7 74.40(8) 2_656 .
O8 La2 O10 96.66(9) 2_656 .
O9 La2 O10 123.92(8) 2_656 .
O7 La2 O10 77.43(8) . .
O8 La2 O12 83.58(10) 2_656 .
O9 La2 O12 95.50(9) 2_656 .
O7 La2 O12 129.71(9) . .
O10 La2 O12 138.88(9) . .
O8 La2 O11 126.18(9) 2_656 .
O9 La2 O11 84.27(9) 2_656 .
O7 La2 O11 79.20(9) . .
O10 La2 O11 135.63(9) . .
O12 La2 O11 50.58(10) . .
O8 La2 O9 71.08(8) 2_656 .
O9 La2 O9 76.59(8) 2_656 .
O7 La2 O9 71.95(7) . .
O10 La2 O9 48.71(7) . .
O12 La2 O9 154.65(9) . .
O11 La2 O9 148.69(9) . .
O8 La2 N3 140.03(8) 2_656 .
O9 La2 N3 146.79(8) 2_656 .
O7 La2 N3 80.28(8) . .
O10 La2 N3 69.25(8) . .
O12 La2 N3 84.32(10) . .
O11 La2 N3 69.99(9) . .
O9 La2 N3 115.53(8) . .
O8 La2 N4 70.30(8) 2_656 .
O9 La2 N4 141.29(8) 2_656 .
O7 La2 N4 142.27(8) . .
O10 La2 N4 70.94(8) . .
O12 La2 N4 70.56(9) . .
O11 La2 N4 109.88(10) . .
O9 La2 N4 100.46(8) . .
N3 La2 N4 69.75(8) . .
O8 La2 C41 105.45(11) 2_656 .
O9 La2 C41 90.07(9) 2_656 .
O7 La2 C41 104.47(11) . .
O10 La2 C41 144.08(9) . .
O12 La2 C41 25.30(11) . .
O11 La2 C41 25.29(11) . .
O9 La2 C41 166.66(9) . .
N3 La2 C41 75.68(10) . .
N4 La2 C41 90.11(10) . .
O8 La2 C35 83.97(9) 2_656 .
O9 La2 C35 100.71(8) 2_656 .
O7 La2 C35 72.91(9) . .
O10 La2 C35 23.87(8) . .
O12 La2 C35 155.50(9) . .
O11 La2 C35 148.99(10) . .
O9 La2 C35 24.84(8) . .
N3 La2 C35 91.85(9) . .
N4 La2 C35 85.38(9) . .
C41 La2 C35 167.54(10) . .
C29 O7 La2 137.0(2) . .
C29 O8 La2 143.4(2) . 2_656
C35 O9 La2 161.2(2) . 2_656
C35 O9 La2 89.1(2) . .
La2 O9 La2 103.41(8) 2_656 .
C35 O10 La2 101.1(2) . .
C41 O11 La2 92.7(2) . .
C41 O12 La2 95.1(2) . .
C47 N3 C51 117.3(3) . .
C47 N3 La2 117.7(2) . .
C51 N3 La2 124.7(2) . .
C56 N4 C52 117.1(3) . .
C56 N4 La2 118.6(2) . .
C52 N4 La2 124.1(2) . .
O8 C29 O7 124.7(3) . .
O8 C29 C30 117.4(3) . .
O7 C29 C30 117.9(3) . .
C31 C30 C33 109.0(3) . .
C31 C30 C32 109.1(3) . .
C33 C30 C32 111.1(3) . .
C31 C30 C29 110.2(3) . .
C33 C30 C29 106.8(3) . .
C32 C30 C29 110.7(3) . .
C34 C33 C30 116.3(3) . .
O10 C35 O9 121.1(3) . .
O10 C35 C36 120.3(3) . .
O9 C35 C36 118.6(3) . .
O10 C35 La2 55.04(18) . .
O9 C35 La2 66.05(18) . .
C36 C35 La2 175.3(3) . .
C39 C36 C35 113.0(5) . .
C39 C36 C37 113.2(5) . .
C35 C36 C37 110.8(3) . .
C39 C36 C38 106.0(5) . .
C35 C36 C38 106.3(4) . .
C37 C36 C38 107.0(4) . .
C36 C39 C40 109.0(6) . .
O11 C41 O12 121.5(4) . .
O11 C41 C42 120.1(4) . .
O12 C41 C42 118.4(4) . .
O11 C41 La2 62.0(2) . .
O12 C41 La2 59.6(2) . .
C42 C41 La2 177.2(3) . .
C43 C42 C44 109.2(6) . .
C43 C42 C45 113.3(6) . .
C44 C42 C45 110.6(5) . .
C43 C42 C41 104.8(4) . .
C44 C42 C41 108.9(4) . .
C45 C42 C41 109.8(5) . .
C46 C45 C42 114.3(7) . .
N3 C47 C48 122.9(4) . .
C49 C48 C47 119.1(4) . .
C48 C49 C50 118.8(4) . .
C51 C50 C49 118.2(4) . .
N3 C51 C50 123.6(4) . .
N4 C52 C53 123.3(4) . .
C54 C53 C52 118.3(4) . .
C53 C54 C55 118.9(4) . .
C54 C55 C56 119.3(4) . .
N4 C56 C55 123.0(4) . .
C61 N5 C57 117.8(5) . .
N5 C57 C58 121.9(5) . .
C57 C58 C59 120.1(5) . .
C60 C59 C58 118.2(5) . .
C59 C60 C61 119.2(5) . .
N5 C61 C60 122.8(5) . .

loop_
_geom_bond_atom_site_label_1
_geom_bond_atom_site_label_2
_geom_bond_distance
_geom_bond_site_symmetry_2
La1 O2 2.468(2) 2_575
La1 O1 2.473(2) .
La1 O3 2.488(2) 2_575
La1 O6 2.517(2) .
La1 O4 2.537(2) .
La1 O5 2.625(2) .
La1 O3 2.725(2) .
La1 N2 2.777(3) .
La1 N1 2.809(3) .
La1 C13 2.923(3) .
La1 C7 2.998(3) .
O1 C1 1.257(4) .
O2 C1 1.260(4) .
O2 La1 2.468(2) 2_575
O3 C7 1.273(4) .
O3 La1 2.488(2) 2_575
O4 C7 1.255(4) .
O5 C13 1.271(4) .
O6 C13 1.260(4) .
N1 C23 1.336(4) .
N1 C19 1.338(4) .
N2 C24 1.336(5) .
N2 C28 1.339(5) .
C1 C2B 1.557(9) .
C1 C2 1.571(8) .
C2 C3 1.509(11) .
C2 C4 1.550(10) .
C2 C5 1.580(12) .
C5 C6 1.393(13) .
C2B C5B 1.487(15) .
C2B C3B 1.505(13) .
C2B C4B 1.511(15) .
C5B C6B 1.523(17) .
C7 C8 1.533(4) .
C8 C10 1.535(5) .
C8 C11 1.536(5) .
C8 C9 1.538(5) .
C11 C12 1.512(6) .
C13 C14 1.536(5) .
C14 C17 1.454(7) .
C14 C15 1.499(6) .
C14 C16 1.682(7) .
C17 C18 1.485(7) .
C19 C20 1.383(5) .
C20 C21 1.371(5) .
C21 C22 1.372(6) .
C22 C23 1.378(5) .
C24 C25 1.393(5) .
C25 C26 1.373(6) .
C26 C27 1.370(6) .
C27 C28 1.381(5) .
La2 O8 2.440(2) 2_656
La2 O9 2.488(2) 2_656
La2 O7 2.494(2) .
La2 O10 2.532(2) .
La2 O12 2.536(3) .
La2 O11 2.589(3) .
La2 O9 2.771(2) .
La2 N3 2.790(3) .
La2 N4 2.836(3) .
La2 C41 2.929(4) .
La2 C35 3.032(4) .
O7 C29 1.268(4) .
O8 C29 1.257(4) .
O8 La2 2.440(2) 2_656
O9 C35 1.274(4) .
O9 La2 2.488(2) 2_656
O10 C35 1.250(4) .
O11 C41 1.252(5) .
O12 C41 1.257(5) .
N3 C47 1.339(5) .
N3 C51 1.344(5) .
N4 C56 1.339(5) .
N4 C52 1.341(5) .
C29 C30 1.543(5) .
C30 C31 1.529(5) .
C30 C33 1.534(5) .
C30 C32 1.541(5) .
C33 C34 1.528(5) .
C35 C36 1.524(5) .
C36 C39 1.385(9) .
C36 C37 1.534(6) .
C36 C38 1.739(8) .
C39 C40 1.496(11) .
C41 C42 1.555(6) .
C42 C43 1.516(7) .
C42 C44 1.547(8) .
C42 C45 1.550(9) .
C45 C46 1.529(8) .
C47 C48 1.385(5) .
C48 C49 1.381(6) .
C49 C50 1.388(6) .
C50 C51 1.381(5) .
C52 C53 1.394(5) .
C53 C54 1.373(6) .
C54 C55 1.378(6) .
C55 C56 1.380(5) .
N5 C61 1.335(6) .
N5 C57 1.336(6) .
C57 C58 1.354(7) .
C58 C59 1.377(8) .
C59 C60 1.357(7) .
C60 C61 1.365(7) .
